data_7250938
loop_
_publ_author_name
'Wu, Qingfeng'
'Li, chuchu'
'Li, Xintong'
'Xiao, Yuting'
'Ding, Qin'
'Zhou, Qing'

_publ_section_title
;
 Photoluminescence and mechanism insights of isomers D- (-)-Arabinose and
 L-(+)-Arabinose crystals
;
_journal_name_full 'Physical Chemistry Chemical Physics'
_journal_paper_doi 10.1039/D5CP03220B
_journal_year 2025
_chemical_absolute_configuration unk
_chemical_formula_moiety 'C5 H10 O5'
_chemical_formula_sum 'C5 H10 O5'
_chemical_formula_weight 150.13
_space_group_crystal_system orthorhombic
_space_group_IT_number 19
_space_group_name_Hall 'P 2ac 2ab'
_space_group_name_H-M_alt 'P 21 21 21'
_atom_sites_solution_hydrogens geom
_atom_sites_solution_primary iterative
_audit_creation_date 2025-01-09
_audit_creation_method
;
Olex2 1.5
(compiled 2024.02.16 svn.r378c4104 for OlexSys, GUI svn.r6928)
;
_audit_update_record
;
2025-01-11 deposited with the CCDC.	2025-09-30 downloaded from the CCDC.
;
_cell_angle_alpha 90
_cell_angle_beta 90
_cell_angle_gamma 90
_cell_formula_units_Z 4
_cell_length_a 4.8396(3)
_cell_length_b 6.5160(3)
_cell_length_c 19.4563(12)
_cell_measurement_reflns_used 2057
_cell_measurement_temperature 299.44(10)
_cell_measurement_theta_max 28.9500
_cell_measurement_theta_min 2.0790
_cell_volume 613.55(6)
_computing_cell_refinement 'CrysAlisPro 1.171.41.64a (Rigaku OD, 2020)'
_computing_data_collection 'CrysAlisPro 1.171.41.64a (Rigaku OD, 2020)'
_computing_data_reduction 'CrysAlisPro 1.171.41.64a (Rigaku OD, 2020)'
_computing_molecular_graphics 'Olex2 1.5 (Dolomanov et al., 2009)'
_computing_publication_material 'Olex2 1.5 (Dolomanov et al., 2009)'
_computing_structure_refinement 'XL  (Sheldrick, 2008)'
_computing_structure_solution 'olex2.solve 1.5 (Bourhis et al., 2015)'
_diffrn_ambient_environment air
_diffrn_ambient_temperature 299.44(10)
_diffrn_detector 'Hybrid Pixel Array Detector'
_diffrn_detector_area_resol_mean 10.0000
_diffrn_detector_type HyPix
_diffrn_measured_fraction_theta_full 1.000
_diffrn_measured_fraction_theta_max 1.000
_diffrn_measurement_details
;
List of Runs (angles in degrees, time in seconds):

  # Type    Start    End  Width  t~exp~   \w     \q     \k     \f   Frames
#--------------------------------------------------------------------------
  1  \w    -43.00  20.00   0.50    0.10    --  -11.46  96.00 -88.00  126
  2  \w    -41.00  -5.00   0.50    0.10    --   10.36 -82.00  54.00   72
  3  \w     13.00  47.00   0.50    0.10    --   10.36 -82.00  54.00   68
  4  \w    -25.00  31.00   0.50    0.10    --  -11.46 -96.00 162.00  112
;
_diffrn_measurement_device 'four-circle diffractometer'
_diffrn_measurement_device_type 'ROD, Synergy Custom DW system, HyPix'
_diffrn_measurement_method '\w scans'
_diffrn_orient_matrix_type 'CrysAlisPro convention (1999,Acta A55,543-557)'
_diffrn_orient_matrix_UB_11 0.1093827000
_diffrn_orient_matrix_UB_12 -0.0402255000
_diffrn_orient_matrix_UB_13 -0.0202367000
_diffrn_orient_matrix_UB_21 0.0829386000
_diffrn_orient_matrix_UB_22 0.0859084000
_diffrn_orient_matrix_UB_23 0.0086065000
_diffrn_orient_matrix_UB_31 0.0512431000
_diffrn_orient_matrix_UB_32 -0.0533297000
_diffrn_orient_matrix_UB_33 0.0291020000
_diffrn_radiation_monochromator mirror
_diffrn_radiation_probe x-ray
_diffrn_radiation_type 'Mo K\a'
_diffrn_radiation_wavelength 0.71073
_diffrn_reflns_av_R_equivalents 0.0221
_diffrn_reflns_av_unetI/netI 0.0274
_diffrn_reflns_Laue_measured_fraction_full 1.000
_diffrn_reflns_Laue_measured_fraction_max 1.000
_diffrn_reflns_limit_h_max 5
_diffrn_reflns_limit_h_min -4
_diffrn_reflns_limit_k_max 6
_diffrn_reflns_limit_k_min -7
_diffrn_reflns_limit_l_max 19
_diffrn_reflns_limit_l_min -23
_diffrn_reflns_number 2748
_diffrn_reflns_point_group_measured_fraction_full 1.000
_diffrn_reflns_point_group_measured_fraction_max 1.000
_diffrn_reflns_theta_full 25.108
_diffrn_reflns_theta_max 25.108
_diffrn_reflns_theta_min 2.093
_diffrn_source 'Rotating-anode X-ray tube'
_diffrn_source_type 'Rigaku (Mo) X-ray Source'
_exptl_absorpt_coefficient_mu 0.147
_exptl_absorpt_correction_T_max 1.00000
_exptl_absorpt_correction_T_min 0.78977
_exptl_absorpt_correction_type multi-scan
_exptl_absorpt_process_details
;
CrysAlisPro 1.171.41.64a (Rigaku Oxford Diffraction, 2020)
Empirical absorption correction using spherical harmonics,
 implemented in SCALE3 ABSPACK scaling algorithm.
;
_exptl_crystal_colour 'clear light colourless'
_exptl_crystal_colour_lustre clear
_exptl_crystal_colour_modifier light
_exptl_crystal_colour_primary colourless
_exptl_crystal_density_diffrn 1.625
_exptl_crystal_description block
_exptl_crystal_F_000 320
_exptl_crystal_size_max 0.1
_exptl_crystal_size_mid 0.1
_exptl_crystal_size_min 0.1
_refine_diff_density_max 0.128
_refine_diff_density_min -0.167
_refine_diff_density_rms 0.042
_refine_ls_abs_structure_details
;
 Flack x determined using 372 quotients [(I+)-(I-)]/[(I+)+(I-)]
 (Parsons, Flack and Wagner, Acta Cryst. B69 (2013) 249-259).
;
_refine_ls_abs_structure_Flack -1.5(8)
_refine_ls_extinction_method none
_refine_ls_goodness_of_fit_ref 1.074
_refine_ls_hydrogen_treatment constr
_refine_ls_matrix_type full
_refine_ls_number_parameters 95
_refine_ls_number_reflns 1091
_refine_ls_number_restraints 0
_refine_ls_restrained_S_all 1.074
_refine_ls_R_factor_all 0.0346
_refine_ls_R_factor_gt 0.0312
_refine_ls_shift/su_max 0.000
_refine_ls_shift/su_mean 0.000
_refine_ls_structure_factor_coef Fsqd
_refine_ls_weighting_details 'w=1/[\s^2^(Fo^2^)+(0.0397P)^2^+0.0598P] where P=(Fo^2^+2Fc^2^)/3'
_refine_ls_weighting_scheme calc
_refine_ls_wR_factor_gt 0.0738
_refine_ls_wR_factor_ref 0.0759
_reflns_Friedel_coverage 0.616
_reflns_Friedel_fraction_full 1.000
_reflns_Friedel_fraction_max 1.000
_reflns_number_gt 1006
_reflns_number_total 1091
_reflns_threshold_expression 'I > 2\s(I)'
_cod_data_source_file d5cp03220b3.cif
_cod_data_source_block lxp-d-300k
_cod_database_code 7250938
_shelx_shelxl_version_number 2018/3
_shelx_space_group_comment
;
The symmetry employed for this shelxl refinement is uniquely defined
by the following loop, which should always be used as a source of
symmetry information in preference to the above space-group names.
They are only intended as comments.
;
_reflns_odcompleteness_completeness 99.86
_reflns_odcompleteness_iscentric 1
_reflns_odcompleteness_theta 25.30
_olex2_refinement_description
;
1. Fixed Uiso
 At 1.2 times of:
  All C(H) groups, All C(H,H) groups
 At 1.5 times of:
  All O(H) groups
2.a Ternary CH refined with riding coordinates:
 C3(H3A), C4(H4A), C2(H2), C5(H5A)
2.b Secondary CH2 refined with riding coordinates:
 C1(H1A,H1B)
2.c Idealised tetrahedral OH refined as rotating group:
 O3(H3), O4(H4), O5(H5), O1(H1)
;
_olex2_submission_special_instructions 'No special instructions were received'
_oxdiff_exptl_absorpt_empirical_details
;
Empirical correction (ABSPACK) includes:
- Absorption correction using spherical harmonics
- Frame scaling
;
_oxdiff_exptl_absorpt_empirical_full_max 1.600
_oxdiff_exptl_absorpt_empirical_full_min 0.699

loop_
_space_group_symop_operation_xyz
'x, y, z'
'-x+1/2, -y, z+1/2'
'-x, y+1/2, -z+1/2'
'x+1/2, -y+1/2, -z'

loop_
_atom_site_label
_atom_site_type_symbol
_atom_site_fract_x
_atom_site_fract_y
_atom_site_fract_z
_atom_site_U_iso_or_equiv
_atom_site_adp_type
_atom_site_occupancy
_atom_site_site_symmetry_order
_atom_site_calc_flag
_atom_site_refinement_flags_posn
_atom_site_refinement_flags_adp
_atom_site_refinement_flags_occupancy
_atom_site_disorder_assembly
_atom_site_disorder_group
O3 O 0.4203(3) 0.1871(3) 0.40956(8) 0.0342(4) Uani 1 1 d . . . . .
H3 H 0.368129 0.136151 0.445841 0.051 Uiso 1 1 calc R U . . .
O2 O 0.7130(3) 0.4244(3) 0.46297(7) 0.0322(4) Uani 1 1 d . . . . .
O4 O 0.7698(3) 0.1449(3) 0.30197(8) 0.0363(5) Uani 1 1 d . . . . .
H4 H 0.906602 0.136782 0.277263 0.054 Uiso 1 1 calc R U . . .
O5 O 0.7384(4) 0.5608(3) 0.25461(8) 0.0457(5) Uani 1 1 d . . . . .
H5 H 0.609023 0.588173 0.228973 0.069 Uiso 1 1 calc R U . . .
O1 O 0.9260(4) 0.7516(3) 0.37709(11) 0.0485(5) Uani 1 1 d . . . . .
H1 H 0.947005 0.847957 0.350495 0.073 Uiso 1 1 calc R U . . .
C3 C 0.7963(5) 0.3188(3) 0.34646(11) 0.0245(5) Uani 1 1 d . . . . .
H3A H 0.991779 0.356478 0.350003 0.029 Uiso 1 1 calc R U . . .
C4 C 0.6339(5) 0.5015(3) 0.32033(11) 0.0269(5) Uani 1 1 d . . . . .
H4A H 0.440078 0.460836 0.315110 0.032 Uiso 1 1 calc R U . . .
C2 C 0.6914(5) 0.2559(3) 0.41679(12) 0.0263(5) Uani 1 1 d . . . . .
H2 H 0.805487 0.142834 0.434016 0.032 Uiso 1 1 calc R U . . .
C5 C 0.6497(5) 0.6764(4) 0.37182(14) 0.0349(6) Uani 1 1 d . . . . .
H5A H 0.527939 0.787927 0.356849 0.042 Uiso 1 1 calc R U . . .
C1 C 0.5572(5) 0.6009(4) 0.44081(13) 0.0361(6) Uani 1 1 d . . . . .
H1A H 0.578312 0.710040 0.474285 0.043 Uiso 1 1 calc R U . . .
H1B H 0.362832 0.565151 0.438614 0.043 Uiso 1 1 calc R U . . .

loop_
_atom_site_aniso_label
_atom_site_aniso_U_11
_atom_site_aniso_U_22
_atom_site_aniso_U_33
_atom_site_aniso_U_23
_atom_site_aniso_U_13
_atom_site_aniso_U_12
O3 0.0339(9) 0.0429(10) 0.0258(9) 0.0046(8) 0.0047(7) -0.0066(7)
O2 0.0403(10) 0.0344(9) 0.0218(9) -0.0019(7) -0.0058(7) 0.0052(8)
O4 0.0337(10) 0.0436(10) 0.0317(10) -0.0134(8) 0.0080(8) -0.0065(8)
O5 0.0322(10) 0.0752(13) 0.0297(10) 0.0258(10) -0.0015(8) -0.0084(10)
O1 0.0457(11) 0.0355(10) 0.0641(14) 0.0118(9) -0.0157(9) -0.0125(8)
C3 0.0228(12) 0.0280(12) 0.0227(12) -0.0040(10) -0.0015(9) -0.0022(9)
C4 0.0216(12) 0.0378(13) 0.0214(12) 0.0094(10) -0.0008(8) -0.0042(9)
C2 0.0302(12) 0.0261(12) 0.0225(12) 0.0003(10) -0.0013(9) 0.0027(10)
C5 0.0320(14) 0.0260(12) 0.0466(16) 0.0073(12) -0.0100(11) 0.0026(10)
C1 0.0394(14) 0.0329(13) 0.0359(14) -0.0083(11) -0.0030(11) 0.0089(11)

loop_
_atom_type_symbol
_atom_type_description
_atom_type_scat_dispersion_real
_atom_type_scat_dispersion_imag
_atom_type_scat_source
C C 0.0033 0.0016 'International Tables Vol C Tables 4.2.6.8 and 6.1.1.4'
H H 0.0000 0.0000 'International Tables Vol C Tables 4.2.6.8 and 6.1.1.4'
O O 0.0106 0.0060 'International Tables Vol C Tables 4.2.6.8 and 6.1.1.4'

loop_
_geom_angle_atom_site_label_1
_geom_angle_atom_site_label_2
_geom_angle_atom_site_label_3
_geom_angle
_geom_angle_site_symmetry_1
_geom_angle_site_symmetry_3
_geom_angle_publ_flag
C2 O3 H3 109.5 . . ?
C2 O2 C1 112.86(16) . . ?
C3 O4 H4 109.5 . . ?
C4 O5 H5 109.5 . . ?
C5 O1 H1 109.5 . . ?
O4 C3 H3A 109.1 . . ?
O4 C3 C4 111.88(17) . . ?
O4 C3 C2 107.59(17) . . ?
C4 C3 H3A 109.1 . . ?
C4 C3 C2 109.97(18) . . ?
C2 C3 H3A 109.1 . . ?
O5 C4 C3 109.3(2) . . ?
O5 C4 H4A 108.6 . . ?
O5 C4 C5 111.66(18) . . ?
C3 C4 H4A 108.6 . . ?
C3 C4 C5 110.02(17) . . ?
C5 C4 H4A 108.6 . . ?
O3 C2 O2 112.40(17) . . ?
O3 C2 C3 108.12(18) . . ?
O3 C2 H2 108.9 . . ?
O2 C2 C3 109.70(17) . . ?
O2 C2 H2 108.9 . . ?
C3 C2 H2 108.9 . . ?
O1 C5 C4 110.6(2) . . ?
O1 C5 H5A 109.3 . . ?
O1 C5 C1 109.2(2) . . ?
C4 C5 H5A 109.3 . . ?
C1 C5 C4 109.22(19) . . ?
C1 C5 H5A 109.3 . . ?
O2 C1 C5 112.0(2) . . ?
O2 C1 H1A 109.2 . . ?
O2 C1 H1B 109.2 . . ?
C5 C1 H1A 109.2 . . ?
C5 C1 H1B 109.2 . . ?
H1A C1 H1B 107.9 . . ?

loop_
_geom_bond_atom_site_label_1
_geom_bond_atom_site_label_2
_geom_bond_distance
_geom_bond_site_symmetry_2
_geom_bond_publ_flag
O3 H3 0.8200 . ?
O3 C2 1.394(3) . ?
O2 C2 1.423(3) . ?
O2 C1 1.441(3) . ?
O4 H4 0.8200 . ?
O4 C3 1.431(3) . ?
O5 H5 0.8200 . ?
O5 C4 1.428(3) . ?
O1 H1 0.8200 . ?
O1 C5 1.428(3) . ?
C3 H3A 0.9800 . ?
C3 C4 1.514(3) . ?
C3 C2 1.516(3) . ?
C4 H4A 0.9800 . ?
C4 C5 1.519(4) . ?
C2 H2 0.9800 . ?
C5 H5A 0.9800 . ?
C5 C1 1.498(4) . ?
C1 H1A 0.9700 . ?
C1 H1B 0.9700 . ?

loop_
_geom_torsion_atom_site_label_1
_geom_torsion_atom_site_label_2
_geom_torsion_atom_site_label_3
_geom_torsion_atom_site_label_4
_geom_torsion
_geom_torsion_site_symmetry_1
_geom_torsion_site_symmetry_2
_geom_torsion_site_symmetry_3
_geom_torsion_site_symmetry_4
_geom_torsion_publ_flag
O4 C3 C4 O5 -61.5(2) . . . . ?
O4 C3 C4 C5 175.59(17) . . . . ?
O4 C3 C2 O3 -57.0(2) . . . . ?
O4 C3 C2 O2 -179.86(17) . . . . ?
O5 C4 C5 O1 -55.7(2) . . . . ?
O5 C4 C5 C1 -175.9(2) . . . . ?
O1 C5 C1 O2 -65.7(3) . . . . ?
C3 C4 C5 O1 65.8(2) . . . . ?
C3 C4 C5 C1 -54.4(2) . . . . ?
C4 C3 C2 O3 65.1(2) . . . . ?
C4 C3 C2 O2 -57.8(2) . . . . ?
C4 C5 C1 O2 55.3(2) . . . . ?
C2 O2 C1 C5 -59.4(3) . . . . ?
C2 C3 C4 O5 179.01(18) . . . . ?
C2 C3 C4 C5 56.1(2) . . . . ?
C1 O2 C2 O3 -60.9(2) . . . . ?
C1 O2 C2 C3 59.4(2) . . . . ?
